data_7110740
loop_
_publ_author_name
'Straub, Bernd F.'
'Eisentr\"ager, Frank'
'Hofmann, Peter'

_publ_section_title
;
 A remarkably stable copper(I) ethylene complex: synthesis, spectroscopy
 and structure
;
_journal_issue 24
_journal_name_full 'Chemical Communications'
_journal_page_first 2507
_journal_paper_doi 10.1039/a907928i
_journal_year 1999
_chemical_formula_sum 'C16 H40 Cu N2 P Si2'
_chemical_formula_weight 411.19
_chemical_name_systematic
;

 ?

;
_space_group_IT_number 15
_symmetry_cell_setting monoclinic
_symmetry_space_group_name_Hall '-C 2yc'
_symmetry_space_group_name_H-M 'C 1 2/c 1'
_atom_sites_solution_hydrogens difmap
_atom_sites_solution_primary direct
_atom_sites_solution_secondary difmap
_audit_creation_method SHELXL-97
_cell_angle_alpha 90.00
_cell_angle_beta 95.9490(10)
_cell_angle_gamma 90.00
_cell_formula_units_Z 4
_cell_length_a 11.6400(2)
_cell_length_b 15.9236(3)
_cell_length_c 12.6352(2)
_cell_measurement_temperature 200(2)
_cell_volume 2329.33(7)
_computing_cell_refinement 'Bruker SMART'
_computing_data_collection 'Bruker SMART'
_computing_data_reduction 'Bruker SHELXTL'
_computing_molecular_graphics 'Bruker SHELXTL'
_computing_publication_material 'Bruker SHELXTL'
_computing_structure_refinement 'SHELXL-97 (Sheldrick, 1997)'
_computing_structure_solution 'SHELXS-97 (Sheldrick, 1990)'
_diffrn_ambient_temperature 200(2)
_diffrn_measured_fraction_theta_full 0.918
_diffrn_measured_fraction_theta_max 0.918
_diffrn_measurement_device_type 'CCD area detector'
_diffrn_measurement_method 'phi and omega scans'
_diffrn_radiation_monochromator graphite
_diffrn_radiation_source 'fine-focus sealed tube'
_diffrn_radiation_type MoK\a
_diffrn_radiation_wavelength 0.71073
_diffrn_reflns_av_R_equivalents 0.0239
_diffrn_reflns_av_sigmaI/netI 0.0237
_diffrn_reflns_limit_h_max 13
_diffrn_reflns_limit_h_min -14
_diffrn_reflns_limit_k_max 18
_diffrn_reflns_limit_k_min -18
_diffrn_reflns_limit_l_max 15
_diffrn_reflns_limit_l_min -15
_diffrn_reflns_number 8508
_diffrn_reflns_theta_full 25.57
_diffrn_reflns_theta_max 25.57
_diffrn_reflns_theta_min 2.17
_exptl_absorpt_coefficient_mu 1.109
_exptl_absorpt_correction_T_max 0.92
_exptl_absorpt_correction_T_min 0.77
_exptl_absorpt_correction_type multi-scan
_exptl_absorpt_process_details 'Blessing, Acta Cryst. (1995) A51 33-38.'
_exptl_crystal_colour 'pale yellow'
_exptl_crystal_density_diffrn 1.173
_exptl_crystal_density_method 'not measured'
_exptl_crystal_description polyhedron
_exptl_crystal_F_000 888
_exptl_crystal_size_max .36
_exptl_crystal_size_mid .12
_exptl_crystal_size_min .10
_refine_diff_density_max 0.251
_refine_diff_density_min -0.219
_refine_diff_density_rms 0.046
_refine_ls_extinction_method none
_refine_ls_goodness_of_fit_ref 1.070
_refine_ls_hydrogen_treatment mixed
_refine_ls_matrix_type full
_refine_ls_number_parameters 115
_refine_ls_number_reflns 2002
_refine_ls_number_restraints 0
_refine_ls_restrained_S_all 1.070
_refine_ls_R_factor_all 0.0370
_refine_ls_R_factor_gt 0.0268
_refine_ls_shift/su_max 0.141
_refine_ls_shift/su_mean 0.024
_refine_ls_structure_factor_coef Fsqd
_refine_ls_weighting_details 'calc w=1/[\s^2^(Fo^2^)+(0.0280P)^2^+2.2243P] where P=(Fo^2^+2Fc^2^)/3'
_refine_ls_weighting_scheme calc
_refine_ls_wR_factor_gt 0.0638
_refine_ls_wR_factor_ref 0.0676
_reflns_number_gt 1679
_reflns_number_total 2002
_reflns_threshold_expression >2sigma(I)
_cod_data_source_file 907928isup1.cif
_cod_data_source_block bs15
_cod_depositor_comments
;
The following automatic conversions were performed:

'_symmetry_cell_setting' value 'Monoclinic' changed to 'monoclinic'
according to /home/saulius/struct/CIF-dictionaries/cif_core.dic
dictionary named 'cif_core.dic' version 2.4.2 from 2011-04-26.

Automatic conversion script
Id: cif_fix_values 1891 2012-01-12 08:04:46Z andrius 
;
_cod_original_sg_symbol_H-M C2/c
_cod_database_code 7110740

loop_
_symmetry_equiv_pos_as_xyz
'x, y, z'
'-x, y, -z+1/2'
'x+1/2, y+1/2, z'
'-x+1/2, y+1/2, -z+1/2'
'-x, -y, -z'
'x, -y, z-1/2'
'-x+1/2, -y+1/2, -z'
'x+1/2, -y+1/2, z-1/2'

loop_
_atom_site_label
_atom_site_type_symbol
_atom_site_fract_x
_atom_site_fract_y
_atom_site_fract_z
_atom_site_U_iso_or_equiv
_atom_site_adp_type
_atom_site_occupancy
_atom_site_symmetry_multiplicity
_atom_site_calc_flag
_atom_site_refinement_flags
Cu1 Cu 0.0000 0.03771(2) 0.2500 0.03449(14) Uani 1 2 d S
P1 P 0.0000 0.19781(4) 0.2500 0.02367(18) Uani 1 2 d S
Si1 Si 0.24120(5) 0.11881(4) 0.19856(5) 0.03379(16) Uani 1 1 d .
N1 N 0.10452(14) 0.13613(10) 0.23088(13) 0.0280(4) Uani 1 1 d .
C1 C -0.0566(3) -0.07952(16) 0.2593(4) 0.0674(9) Uani 1 1 d .
C2 C 0.04082(18) 0.26359(13) 0.37069(16) 0.0316(5) Uani 1 1 d .
C3 C 0.1632(2) 0.29968(14) 0.37058(19) 0.0422(6) Uani 1 1 d .
H3A H 0.1660 0.3367 0.3090 0.063 Uiso 1 1 calc R
H3B H 0.2184 0.2536 0.3666 0.063 Uiso 1 1 calc R
H3C H 0.1832 0.3317 0.4361 0.063 Uiso 1 1 calc R
C4 C 0.0414(2) 0.20360(15) 0.46635(17) 0.0420(6) Uani 1 1 d .
H4A H 0.0690 0.2337 0.5318 0.063 Uiso 1 1 calc R
H4B H 0.0926 0.1560 0.4565 0.063 Uiso 1 1 calc R
H4C H -0.0371 0.1829 0.4716 0.063 Uiso 1 1 calc R
C5 C -0.0443(2) 0.33536(15) 0.3849(2) 0.0479(6) Uani 1 1 d .
H5A H -0.1230 0.3129 0.3811 0.072 Uiso 1 1 calc R
H5B H -0.0397 0.3770 0.3284 0.072 Uiso 1 1 calc R
H5C H -0.0246 0.3620 0.4543 0.072 Uiso 1 1 calc R
C6 C 0.2387(3) 0.05105(17) 0.0774(2) 0.0628(8) Uani 1 1 d .
H6A H 0.2003 -0.0022 0.0901 0.094 Uiso 1 1 calc R
H6B H 0.3180 0.0400 0.0617 0.094 Uiso 1 1 calc R
H6C H 0.1964 0.0799 0.0168 0.094 Uiso 1 1 calc R
C7 C 0.3270(2) 0.06385(18) 0.3114(2) 0.0590(7) Uani 1 1 d .
H7A H 0.3323 0.0997 0.3747 0.088 Uiso 1 1 calc R
H7B H 0.4048 0.0520 0.2921 0.088 Uiso 1 1 calc R
H7C H 0.2888 0.0110 0.3265 0.088 Uiso 1 1 calc R
C8 C 0.3268(2) 0.21349(16) 0.1675(2) 0.0532(7) Uani 1 1 d .
H8A H 0.2883 0.2419 0.1047 0.080 Uiso 1 1 calc R
H8B H 0.4045 0.1962 0.1532 0.080 Uiso 1 1 calc R
H8C H 0.3324 0.2520 0.2283 0.080 Uiso 1 1 calc R
H1 H -0.072(3) -0.0869(19) 0.329(3) 0.071(10) Uiso 1 1 d .
H2 H -0.119(3) -0.089(2) 0.207(3) 0.107(14) Uiso 1 1 d .

loop_
_atom_site_aniso_label
_atom_site_aniso_U_11
_atom_site_aniso_U_22
_atom_site_aniso_U_33
_atom_site_aniso_U_23
_atom_site_aniso_U_13
_atom_site_aniso_U_12
Cu1 0.0407(2) 0.0212(2) 0.0429(2) 0.000 0.01101(17) 0.000
P1 0.0274(4) 0.0210(4) 0.0228(4) 0.000 0.0036(3) 0.000
Si1 0.0336(3) 0.0337(3) 0.0361(3) -0.0007(3) 0.0129(3) 0.0034(3)
N1 0.0300(9) 0.0236(9) 0.0314(9) -0.0010(7) 0.0078(7) 0.0005(7)
C1 0.082(2) 0.0233(13) 0.101(3) 0.0025(16) 0.027(2) -0.0051(13)
C2 0.0350(12) 0.0311(11) 0.0284(11) -0.0068(9) 0.0019(9) 0.0014(9)
C3 0.0428(13) 0.0440(14) 0.0387(13) -0.0111(11) -0.0011(11) -0.0083(11)
C4 0.0471(14) 0.0533(14) 0.0249(12) -0.0036(10) 0.0010(10) 0.0004(11)
C5 0.0506(15) 0.0430(14) 0.0496(15) -0.0185(11) 0.0029(12) 0.0091(12)
C6 0.0695(19) 0.0620(18) 0.0627(18) -0.0202(14) 0.0349(15) -0.0023(14)
C7 0.0399(14) 0.0707(18) 0.0677(18) 0.0184(15) 0.0125(13) 0.0169(13)
C8 0.0466(15) 0.0525(15) 0.0648(17) 0.0007(13) 0.0266(13) -0.0057(12)

loop_
_atom_type_symbol
_atom_type_description
_atom_type_scat_dispersion_real
_atom_type_scat_dispersion_imag
_atom_type_scat_source
C C 0.0033 0.0016 'International Tables Vol C Tables 4.2.6.8 and 6.1.1.4'
H H 0.0000 0.0000 'International Tables Vol C Tables 4.2.6.8 and 6.1.1.4'
N N 0.0061 0.0033 'International Tables Vol C Tables 4.2.6.8 and 6.1.1.4'
Si Si 0.0817 0.0704 'International Tables Vol C Tables 4.2.6.8 and 6.1.1.4'
P P 0.1023 0.0942 'International Tables Vol C Tables 4.2.6.8 and 6.1.1.4'
Cu Cu 0.3201 1.2651 'International Tables Vol C Tables 4.2.6.8 and 6.1.1.4'

loop_
_geom_angle_atom_site_label_1
_geom_angle_atom_site_label_2
_geom_angle_atom_site_label_3
_geom_angle
_geom_angle_site_symmetry_1
_geom_angle_site_symmetry_3
C1 Cu1 C1 40.07(18) . 2
C1 Cu1 N1 121.06(10) . 2
C1 Cu1 N1 161.13(10) 2 2
C1 Cu1 N1 161.13(10) . .
C1 Cu1 N1 121.06(10) 2 .
N1 Cu1 N1 77.80(9) 2 .
C1 Cu1 P1 159.96(9) . .
C1 Cu1 P1 159.96(9) 2 .
N1 Cu1 P1 38.90(5) 2 .
N1 Cu1 P1 38.90(5) . .
N1 P1 N1 104.33(12) . 2
N1 P1 C2 110.69(9) . 2
N1 P1 C2 109.49(9) 2 2
N1 P1 C2 109.49(9) . .
N1 P1 C2 110.69(9) 2 .
C2 P1 C2 111.89(13) 2 .
N1 P1 Cu1 52.17(6) . .
N1 P1 Cu1 52.17(6) 2 .
C2 P1 Cu1 124.05(7) 2 .
C2 P1 Cu1 124.06(7) . .
N1 Si1 C8 116.75(10) . .
N1 Si1 C7 109.31(10) . .
C8 Si1 C7 106.44(13) . .
N1 Si1 C6 110.70(11) . .
C8 Si1 C6 104.86(12) . .
C7 Si1 C6 108.41(14) . .
P1 N1 Si1 151.35(11) . .
P1 N1 Cu1 88.93(8) . .
Si1 N1 Cu1 119.54(9) . .
C1 C1 Cu1 69.96(9) 2 .
C5 C2 C3 109.34(18) . .
C5 C2 C4 108.68(18) . .
C3 C2 C4 107.71(18) . .
C5 C2 P1 113.57(15) . .
C3 C2 P1 111.47(14) . .
C4 C2 P1 105.82(14) . .

loop_
_geom_bond_atom_site_label_1
_geom_bond_atom_site_label_2
_geom_bond_distance
_geom_bond_site_symmetry_2
Cu1 C1 1.987(3) .
Cu1 C1 1.987(3) 2
Cu1 N1 2.0139(16) 2
Cu1 N1 2.0140(16) .
Cu1 P1 2.5495(7) .
P1 N1 1.6013(16) .
P1 N1 1.6013(16) 2
P1 C2 1.870(2) 2
P1 C2 1.870(2) .
Si1 N1 1.7055(17) .
Si1 C8 1.871(2) .
Si1 C7 1.871(3) .
Si1 C6 1.871(3) .
C1 C1 1.362(6) 2
C2 C5 1.535(3) .
C2 C3 1.536(3) .
C2 C4 1.540(3) .
